data_7121604
loop_
_publ_author_name
'Kyri, A. W.'
'Gleim, F.'
'Garc\'ia Alcaraz, A'
'Schnakenburg, G.'
'Espinosa Ferao, A.'
'Streubel, R.'

_publ_section_title
;
 &quot;Low-coordinate&quot; 1,2-oxaphosphetanes - a new opportunity in
 coordination and main group chemistry.
;
_journal_issue 52
_journal_name_full 'Chemical communications (Cambridge, England)'
_journal_page_first 7123
_journal_page_last 7126
_journal_paper_doi 10.1039/c8cc02963f
_journal_volume 54
_journal_year 2018
_chemical_absolute_configuration ad
_chemical_formula_moiety 'C22 H21 O P'
_chemical_formula_sum 'C22 H21 O P'
_chemical_formula_weight 332.36
_chemical_name_systematic AKY-630
_space_group_crystal_system monoclinic
_space_group_IT_number 4
_space_group_name_Hall 'P 2yb'
_space_group_name_H-M_alt 'P 1 21 1'
_symmetry_space_group_name_Hall 'P 2yb'
_symmetry_space_group_name_H-M 'P 1 21 1'
_atom_sites_solution_hydrogens mixed
_atom_sites_solution_primary direct
_audit_creation_date 2017-07-28
_audit_creation_method
;
Olex2 1.2
(compiled 2017.01.04 svn.r3372 for OlexSys, GUI svn.r5292)
;
_audit_update_record
;
2018-03-06 deposited with the CCDC.
2018-05-03 downloaded from the CCDC.
;
_cell_angle_alpha 90
_cell_angle_beta 115.043(2)
_cell_angle_gamma 90
_cell_formula_units_Z 4
_cell_length_a 8.3304(3)
_cell_length_b 25.6709(9)
_cell_length_c 9.0341(3)
_cell_measurement_reflns_used 17137
_cell_measurement_temperature 123
_cell_measurement_theta_max 29.58
_cell_measurement_theta_min 2.61
_cell_volume 1750.31(11)
_computing_molecular_graphics 'Olex2 (Dolomanov et al., 2009)'
_computing_publication_material 'Olex2 (Dolomanov et al., 2009)'
_computing_structure_refinement 'XL (Sheldrick, 2008)'
_computing_structure_solution 'XS (Sheldrick, 2008)'
_diffrn_ambient_temperature 123
_diffrn_detector 'image plate (34 cm diameter)'
_diffrn_detector_area_resol_mean 6.67
_diffrn_detector_type STOE
_diffrn_measured_fraction_theta_full 0.998
_diffrn_measured_fraction_theta_max 0.998
_diffrn_measurement_device '2-circle goniometer'
_diffrn_measurement_device_type 'STOE IPDS-2T'
_diffrn_measurement_method 'rotation method'
_diffrn_radiation_collimation '0.5 mm diameter, monocapillary'
_diffrn_radiation_monochromator 'plane graphite'
_diffrn_radiation_polarisn_norm 0
_diffrn_radiation_type MoK\a
_diffrn_radiation_wavelength 0.71073
_diffrn_reflns_av_R_equivalents 0.0265
_diffrn_reflns_av_unetI/netI 0.0344
_diffrn_reflns_Laue_measured_fraction_full 0.998
_diffrn_reflns_Laue_measured_fraction_max 0.998
_diffrn_reflns_limit_h_max 9
_diffrn_reflns_limit_h_min -11
_diffrn_reflns_limit_k_max 33
_diffrn_reflns_limit_k_min -33
_diffrn_reflns_limit_l_max 11
_diffrn_reflns_limit_l_min -11
_diffrn_reflns_number 14129
_diffrn_reflns_point_group_measured_fraction_full 0.997
_diffrn_reflns_point_group_measured_fraction_max 0.995
_diffrn_reflns_theta_full 25.242
_diffrn_reflns_theta_max 27.999
_diffrn_reflns_theta_min 2.612
_diffrn_source 'sealed X-ray tube, 12 x 0.4 mm long-fine focus'
_diffrn_source_current 40
_diffrn_source_power 2.00
_diffrn_source_voltage 50
_exptl_absorpt_coefficient_mu 0.162
_exptl_absorpt_correction_T_max 0.9849
_exptl_absorpt_correction_T_min 0.8819
_exptl_absorpt_correction_type integration
_exptl_crystal_colour 'clear colourless'
_exptl_crystal_colour_lustre clear
_exptl_crystal_colour_primary colourless
_exptl_crystal_density_diffrn 1.261
_exptl_crystal_description plate
_exptl_crystal_F_000 704
_exptl_crystal_size_max 0.15
_exptl_crystal_size_mid 0.12
_exptl_crystal_size_min 0.06
_refine_diff_density_max 0.294
_refine_diff_density_min -0.216
_refine_diff_density_rms 0.037
_refine_ls_abs_structure_details
;
 Flack x determined using 3315 quotients [(I+)-(I-)]/[(I+)+(I-)]
 (Parsons, Flack and Wagner, Acta Cryst. B69 (2013) 249-259).
;
_refine_ls_abs_structure_Flack -0.03(5)
_refine_ls_extinction_method none
_refine_ls_goodness_of_fit_ref 0.972
_refine_ls_hydrogen_treatment mixed
_refine_ls_matrix_type full
_refine_ls_number_parameters 441
_refine_ls_number_reflns 8403
_refine_ls_number_restraints 1
_refine_ls_restrained_S_all 0.972
_refine_ls_R_factor_all 0.0373
_refine_ls_R_factor_gt 0.0314
_refine_ls_shift/su_max 0.001
_refine_ls_shift/su_mean 0.000
_refine_ls_structure_factor_coef Fsqd
_refine_ls_weighting_details 'w=1/[\s^2^(Fo^2^)+(0.0500P)^2^] where P=(Fo^2^+2Fc^2^)/3'
_refine_ls_weighting_scheme calc
_refine_ls_wR_factor_gt 0.0739
_refine_ls_wR_factor_ref 0.0757
_reflns_Friedel_coverage 0.951
_reflns_Friedel_fraction_full 0.996
_reflns_Friedel_fraction_max 0.992
_reflns_number_gt 7538
_reflns_number_total 8403
_reflns_threshold_expression 'I > 2\s(I)'
_cod_data_source_file c8cc02963f2.cif
_cod_data_source_block 3
_cod_depositor_comments 'Adding full bibliography for 7121602--7121604.cif.'
_cod_database_code 7121604
_shelx_shelxl_version_number 2014/7
_shelx_space_group_comment
;
The symmetry employed for this shelxl refinement is uniquely defined
by the following loop, which should always be used as a source of
symmetry information in preference to the above space-group names.
They are only intended as comments.
;
_olex2_refinement_description
;
1. Fixed Uiso
 At 1.2 times of:
  All C(H) groups, All C(H,H) groups
 At 1.5 times of:
  All C(H,H,H) groups
2.a Secondary CH2 refined with riding coordinates:
 C2(H2A,H2B), C2'(H2'A,H2'B)
2.b Aromatic/amide H refined with riding coordinates:
 C6(H6), C7(H7), C8(H8), C9(H9), C10(H10), C12(H12), C13(H13), C14(H14),
 C15(H15), C16(H16), C18(H18), C19(H19), C20(H20), C21(H21), C22(H22), C6'(H6'),
  C7'(H7'), C8'(H8'), C9'(H9'), C10'(H10'), C12'(H12'), C13'(H13'), C14'(H14'),
 C15'(H15'), C16'(H16'), C18'(H18'), C19'(H19'), C20'(H20'), C21'(H21'),
 C22'(H22')
2.c Idealised Me refined as rotating group:
 C3(H3A,H3B,H3C), C3'(H3'A,H3'B,H3'C)
;
_olex2_submission_special_instructions 'No special instructions were received'

loop_
_space_group_symop_operation_xyz
'x, y, z'
'-x, y+1/2, -z'

loop_
_atom_site_label
_atom_site_type_symbol
_atom_site_fract_x
_atom_site_fract_y
_atom_site_fract_z
_atom_site_U_iso_or_equiv
_atom_site_adp_type
_atom_site_occupancy
_atom_site_site_symmetry_order
_atom_site_calc_flag
_atom_site_refinement_flags_posn
P P 0.62008(7) 0.33563(2) 0.45676(7) 0.01952(13) Uani 1 1 d .
O O 0.6771(2) 0.33540(7) 0.3002(2) 0.0271(4) Uani 1 1 d .
C1 C 0.8713(3) 0.33589(10) 0.4034(3) 0.0288(5) Uani 1 1 d .
H1 H 0.922(4) 0.3670(12) 0.370(4) 0.035 Uiso 1 1 d R
C2 C 0.8642(3) 0.34101(10) 0.5706(3) 0.0252(5) Uani 1 1 d .
H2A H 0.9056 0.3751 0.6249 0.030 Uiso 1 1 calc R
H2B H 0.9200 0.3117 0.6463 0.030 Uiso 1 1 calc R
C3 C 0.9533(5) 0.28658(12) 0.3774(5) 0.0468(8) Uani 1 1 d .
H3A H 0.9004 0.2565 0.4070 0.070 Uiso 1 1 calc GR
H3B H 1.0812 0.2871 0.4460 0.070 Uiso 1 1 calc GR
H3C H 0.9318 0.2839 0.2623 0.070 Uiso 1 1 calc GR
C4 C 0.5333(3) 0.40498(8) 0.4599(3) 0.0158(4) Uani 1 1 d .
C5 C 0.6710(3) 0.44603(8) 0.4721(3) 0.0159(4) Uani 1 1 d .
C6 C 0.7488(3) 0.47906(8) 0.6077(3) 0.0179(4) Uani 1 1 d .
H6 H 0.7122 0.4772 0.6939 0.022 Uiso 1 1 calc R
C7 C 0.8793(3) 0.51458(9) 0.6171(3) 0.0231(5) Uani 1 1 d .
H7 H 0.9313 0.5366 0.7100 0.028 Uiso 1 1 calc R
C8 C 0.9338(3) 0.51809(9) 0.4927(3) 0.0229(5) Uani 1 1 d .
H8 H 1.0239 0.5421 0.5004 0.027 Uiso 1 1 calc R
C9 C 0.8559(3) 0.48642(9) 0.3566(3) 0.0214(4) Uani 1 1 d .
H9 H 0.8924 0.4888 0.2704 0.026 Uiso 1 1 calc R
C10 C 0.7249(3) 0.45126(8) 0.3456(3) 0.0184(4) Uani 1 1 d .
H10 H 0.6707 0.4303 0.2504 0.022 Uiso 1 1 calc R
C11 C 0.4867(3) 0.40485(8) 0.6068(3) 0.0162(4) Uani 1 1 d .
C12 C 0.6026(3) 0.38233(9) 0.7553(3) 0.0206(4) Uani 1 1 d .
H12 H 0.7091 0.3666 0.7631 0.025 Uiso 1 1 calc R
C13 C 0.5651(3) 0.38256(9) 0.8909(3) 0.0239(5) Uani 1 1 d .
H13 H 0.6464 0.3675 0.9905 0.029 Uiso 1 1 calc R
C14 C 0.4099(3) 0.40466(10) 0.8816(3) 0.0240(5) Uani 1 1 d .
H14 H 0.3834 0.4046 0.9741 0.029 Uiso 1 1 calc R
C15 C 0.2931(3) 0.42698(9) 0.7357(3) 0.0237(5) Uani 1 1 d .
H15 H 0.1865 0.4425 0.7286 0.028 Uiso 1 1 calc R
C16 C 0.3308(3) 0.42688(9) 0.6002(3) 0.0207(5) Uani 1 1 d .
H16 H 0.2490 0.4421 0.5011 0.025 Uiso 1 1 calc R
C17 C 0.3629(3) 0.41145(9) 0.3001(3) 0.0168(4) Uani 1 1 d .
C18 C 0.2445(3) 0.37024(9) 0.2348(3) 0.0227(5) Uani 1 1 d .
H18 H 0.2720 0.3370 0.2858 0.027 Uiso 1 1 calc R
C19 C 0.0868(3) 0.37715(10) 0.0957(3) 0.0295(5) Uani 1 1 d .
H19 H 0.0087 0.3486 0.0515 0.035 Uiso 1 1 calc R
C20 C 0.0434(3) 0.42565(10) 0.0215(3) 0.0283(5) Uani 1 1 d .
H20 H -0.0644 0.4304 -0.0732 0.034 Uiso 1 1 calc R
C21 C 0.1577(3) 0.46680(10) 0.0862(3) 0.0246(5) Uani 1 1 d .
H21 H 0.1282 0.5002 0.0365 0.029 Uiso 1 1 calc R
C22 C 0.3165(3) 0.45984(9) 0.2242(3) 0.0198(4) Uani 1 1 d .
H22 H 0.3944 0.4886 0.2672 0.024 Uiso 1 1 calc R
P' P 0.87696(7) 0.72937(2) 0.03626(8) 0.02005(13) Uani 1 1 d .
O' O 0.8217(2) 0.74039(7) 0.1921(2) 0.0280(4) Uani 1 1 d .
C1' C 0.6420(3) 0.75942(10) 0.0814(4) 0.0327(6) Uani 1 1 d .
H1' H 0.648(4) 0.7982(13) 0.077(4) 0.039 Uiso 1 1 d R
C2' C 0.6334(3) 0.73403(10) -0.0759(3) 0.0277(5) Uani 1 1 d .
H2'A H 0.5919 0.7575 -0.1719 0.033 Uiso 1 1 calc R
H2'B H 0.5714 0.7001 -0.1027 0.033 Uiso 1 1 calc R
C3' C 0.5054(4) 0.74325(11) 0.1409(5) 0.0433(7) Uani 1 1 d .
H3'A H 0.5076 0.7053 0.1533 0.065 Uiso 1 1 calc GR
H3'B H 0.3876 0.7542 0.0616 0.065 Uiso 1 1 calc GR
H3'C H 0.5322 0.7597 0.2466 0.065 Uiso 1 1 calc GR
C4' C 0.9364(3) 0.65687(8) 0.0464(2) 0.0145(4) Uani 1 1 d .
C5' C 0.7884(3) 0.61985(8) 0.0356(3) 0.0152(4) Uani 1 1 d .
C6' C 0.7258(3) 0.62157(9) 0.1564(3) 0.0196(4) Uani 1 1 d .
H6' H 0.7736 0.6464 0.2421 0.024 Uiso 1 1 calc R
C7' C 0.5947(3) 0.58757(9) 0.1536(3) 0.0228(5) Uani 1 1 d .
H7' H 0.5525 0.5897 0.2360 0.027 Uiso 1 1 calc R
C8' C 0.5250(3) 0.55057(9) 0.0308(3) 0.0241(5) Uani 1 1 d .
H8' H 0.4351 0.5274 0.0286 0.029 Uiso 1 1 calc R
C9' C 0.5875(3) 0.54768(9) -0.0883(3) 0.0234(5) Uani 1 1 d .
H9' H 0.5414 0.5222 -0.1720 0.028 Uiso 1 1 calc R
C10' C 0.7181(3) 0.58206(9) -0.0862(3) 0.0185(4) Uani 1 1 d .
H10' H 0.7598 0.5797 -0.1689 0.022 Uiso 1 1 calc R
C11' C 1.1021(3) 0.64702(9) 0.2064(3) 0.0161(4) Uani 1 1 d .
C12' C 1.2197(3) 0.68654(9) 0.2910(3) 0.0216(4) Uani 1 1 d .
H12' H 1.1967 0.7212 0.2508 0.026 Uiso 1 1 calc R
C13' C 1.3708(3) 0.67595(10) 0.4337(3) 0.0270(5) Uani 1 1 d .
H13' H 1.4484 0.7035 0.4911 0.032 Uiso 1 1 calc R
C14' C 1.4080(3) 0.62559(10) 0.4918(3) 0.0263(5) Uani 1 1 d .
H14' H 1.5114 0.6183 0.5884 0.032 Uiso 1 1 calc R
C15' C 1.2942(3) 0.58600(9) 0.4088(3) 0.0225(5) Uani 1 1 d .
H15' H 1.3197 0.5513 0.4481 0.027 Uiso 1 1 calc R
C16' C 1.1418(3) 0.59645(9) 0.2674(3) 0.0187(4) Uani 1 1 d .
H16' H 1.0639 0.5688 0.2118 0.022 Uiso 1 1 calc R
C17' C 0.9788(3) 0.65313(8) -0.1030(3) 0.0152(4) Uani 1 1 d .
C18' C 1.1432(3) 0.63688(9) -0.0923(3) 0.0190(4) Uani 1 1 d .
H18' H 1.2332 0.6269 0.0106 0.023 Uiso 1 1 calc R
C19' C 1.1767(3) 0.63513(10) -0.2307(3) 0.0229(5) Uani 1 1 d .
H19' H 1.2891 0.6238 -0.2214 0.028 Uiso 1 1 calc R
C20' C 1.0472(3) 0.64979(9) -0.3823(3) 0.0215(4) Uani 1 1 d .
H20' H 1.0703 0.6485 -0.4765 0.026 Uiso 1 1 calc R
C21' C 0.8833(3) 0.66634(9) -0.3941(3) 0.0220(4) Uani 1 1 d .
H21' H 0.7937 0.6765 -0.4970 0.026 Uiso 1 1 calc R
C22' C 0.8503(3) 0.66808(9) -0.2573(3) 0.0193(4) Uani 1 1 d .
H22' H 0.7378 0.6797 -0.2674 0.023 Uiso 1 1 calc R

loop_
_atom_site_aniso_label
_atom_site_aniso_U_11
_atom_site_aniso_U_22
_atom_site_aniso_U_33
_atom_site_aniso_U_23
_atom_site_aniso_U_13
_atom_site_aniso_U_12
P 0.0211(3) 0.0162(3) 0.0206(3) 0.0003(2) 0.0082(2) 0.0003(2)
O 0.0324(9) 0.0258(8) 0.0263(9) -0.0034(7) 0.0155(7) 0.0019(7)
C1 0.0277(11) 0.0253(11) 0.0376(14) 0.0027(11) 0.0177(10) 0.0052(10)
C2 0.0201(10) 0.0226(11) 0.0306(12) 0.0025(9) 0.0085(9) 0.0053(9)
C3 0.0545(18) 0.0367(15) 0.061(2) 0.0033(14) 0.0358(16) 0.0177(14)
C4 0.0148(9) 0.0164(9) 0.0160(10) 0.0005(8) 0.0064(8) -0.0007(7)
C5 0.0134(8) 0.0172(9) 0.0163(10) 0.0032(8) 0.0055(8) 0.0025(7)
C6 0.0164(9) 0.0187(10) 0.0186(10) -0.0001(8) 0.0074(8) -0.0003(7)
C7 0.0198(10) 0.0218(11) 0.0247(12) -0.0038(9) 0.0065(9) -0.0034(8)
C8 0.0186(10) 0.0202(10) 0.0302(12) 0.0012(9) 0.0107(9) -0.0035(8)
C9 0.0209(10) 0.0233(10) 0.0232(11) 0.0056(9) 0.0125(9) 0.0035(8)
C10 0.0173(9) 0.0192(10) 0.0166(10) 0.0001(8) 0.0051(8) 0.0014(8)
C11 0.0167(9) 0.0173(9) 0.0143(10) -0.0002(8) 0.0063(8) -0.0033(7)
C12 0.0180(9) 0.0241(10) 0.0184(11) 0.0008(8) 0.0065(8) -0.0021(8)
C13 0.0244(11) 0.0277(11) 0.0173(11) 0.0027(9) 0.0067(9) -0.0037(9)
C14 0.0288(11) 0.0279(11) 0.0203(11) -0.0015(9) 0.0154(9) -0.0057(9)
C15 0.0227(10) 0.0277(12) 0.0246(12) -0.0012(9) 0.0137(10) -0.0006(9)
C16 0.0185(9) 0.0233(11) 0.0200(11) 0.0006(9) 0.0078(9) -0.0006(8)
C17 0.0153(9) 0.0222(10) 0.0131(10) -0.0007(8) 0.0062(8) -0.0019(8)
C18 0.0209(10) 0.0222(10) 0.0215(11) -0.0003(8) 0.0055(9) -0.0040(8)
C19 0.0209(11) 0.0311(12) 0.0297(13) -0.0045(10) 0.0038(10) -0.0060(9)
C20 0.0188(10) 0.0404(14) 0.0184(11) 0.0004(10) 0.0008(9) -0.0003(9)
C21 0.0214(10) 0.0310(12) 0.0201(11) 0.0053(9) 0.0077(9) 0.0047(9)
C22 0.0176(9) 0.0228(10) 0.0193(11) -0.0011(8) 0.0082(8) -0.0013(8)
P' 0.0198(2) 0.0172(3) 0.0227(3) -0.0006(2) 0.0085(2) 0.0004(2)
O' 0.0286(8) 0.0281(9) 0.0292(9) -0.0095(7) 0.0141(7) 0.0004(7)
C1' 0.0285(12) 0.0235(12) 0.0494(16) -0.0022(11) 0.0197(12) 0.0055(9)
C2' 0.0206(10) 0.0262(12) 0.0325(13) 0.0066(10) 0.0076(9) 0.0076(9)
C3' 0.0371(14) 0.0361(14) 0.068(2) -0.0052(14) 0.0338(15) 0.0036(11)
C4' 0.0143(8) 0.0173(10) 0.0108(9) -0.0015(7) 0.0044(7) -0.0006(7)
C5' 0.0121(8) 0.0172(9) 0.0145(10) 0.0023(7) 0.0039(8) 0.0014(7)
C6' 0.0182(9) 0.0231(10) 0.0170(10) 0.0025(8) 0.0068(8) 0.0026(8)
C7' 0.0192(10) 0.0303(12) 0.0216(11) 0.0064(9) 0.0112(9) 0.0033(8)
C8' 0.0164(10) 0.0261(11) 0.0291(12) 0.0095(9) 0.0088(9) -0.0006(8)
C9' 0.0201(10) 0.0216(10) 0.0245(12) -0.0010(9) 0.0057(9) -0.0041(8)
C10' 0.0173(9) 0.0218(10) 0.0161(10) 0.0005(8) 0.0067(8) 0.0005(8)
C11' 0.0130(9) 0.0227(10) 0.0134(10) -0.0014(8) 0.0063(8) 0.0002(7)
C12' 0.0191(10) 0.0244(11) 0.0196(11) 0.0003(8) 0.0067(9) -0.0045(8)
C13' 0.0191(10) 0.0353(13) 0.0207(11) -0.0034(9) 0.0028(9) -0.0096(9)
C14' 0.0158(10) 0.0412(13) 0.0182(11) 0.0036(10) 0.0037(9) -0.0011(9)
C15' 0.0188(10) 0.0275(11) 0.0209(11) 0.0048(9) 0.0082(9) 0.0038(8)
C16' 0.0162(9) 0.0219(10) 0.0160(10) -0.0006(8) 0.0047(8) -0.0014(8)
C17' 0.0161(9) 0.0155(9) 0.0147(10) -0.0012(7) 0.0073(8) -0.0032(7)
C18' 0.0166(10) 0.0234(11) 0.0161(11) 0.0007(8) 0.0059(8) 0.0016(8)
C19' 0.0196(11) 0.0272(11) 0.0251(12) -0.0005(9) 0.0125(9) 0.0009(8)
C20' 0.0272(11) 0.0236(10) 0.0178(10) -0.0019(8) 0.0133(9) -0.0047(9)
C21' 0.0216(10) 0.0264(11) 0.0153(10) 0.0007(8) 0.0051(8) -0.0024(8)
C22' 0.0139(9) 0.0241(11) 0.0173(10) -0.0008(8) 0.0043(8) -0.0009(7)

loop_
_atom_type_symbol
_atom_type_description
_atom_type_scat_dispersion_real
_atom_type_scat_dispersion_imag
_atom_type_scat_source
C C 0.0033 0.0016 'International Tables Vol C Tables 4.2.6.8 and 6.1.1.4'
H H 0.0000 0.0000 'International Tables Vol C Tables 4.2.6.8 and 6.1.1.4'
O O 0.0106 0.0060 'International Tables Vol C Tables 4.2.6.8 and 6.1.1.4'
P P 0.1023 0.0942 'International Tables Vol C Tables 4.2.6.8 and 6.1.1.4'

loop_
_geom_angle_atom_site_label_1
_geom_angle_atom_site_label_2
_geom_angle_atom_site_label_3
_geom_angle
O P C2 80.31(10)
O P C4 104.98(9)
C2 P C4 104.66(10)
C1 O P 95.32(14)
O C1 C2 97.63(18)
O C1 C3 109.9(2)
C3 C1 C2 115.7(2)
C1 C2 P 86.45(15)
C5 C4 P 111.35(14)
C5 C4 C11 113.40(18)
C5 C4 C17 110.96(17)
C11 C4 P 104.19(14)
C11 C4 C17 109.85(17)
C17 C4 P 106.71(14)
C6 C5 C4 122.37(19)
C10 C5 C4 119.88(19)
C10 C5 C6 117.74(19)
C7 C6 C5 120.6(2)
C8 C7 C6 120.6(2)
C7 C8 C9 119.5(2)
C8 C9 C10 120.3(2)
C9 C10 C5 121.2(2)
C12 C11 C4 120.33(19)
C16 C11 C4 122.35(19)
C16 C11 C12 117.3(2)
C13 C12 C11 121.5(2)
C14 C13 C12 120.2(2)
C13 C14 C15 119.2(2)
C16 C15 C14 120.5(2)
C15 C16 C11 121.2(2)
C18 C17 C4 121.23(19)
C22 C17 C4 120.62(19)
C22 C17 C18 118.0(2)
C19 C18 C17 120.9(2)
C20 C19 C18 120.3(2)
C21 C20 C19 119.4(2)
C20 C21 C22 120.4(2)
C17 C22 C21 121.1(2)
O' P' C2' 79.74(11)
O' P' C4' 106.28(9)
C2' P' C4' 106.87(11)
C1' O' P' 92.69(15)
O' C1' C2' 97.00(18)
O' C1' C3' 111.5(2)
C3' C1' C2' 117.8(2)
C1' C2' P' 84.83(15)
C5' C4' P' 114.57(14)
C5' C4' C11' 109.65(17)
C5' C4' C17' 112.63(17)
C11' C4' P' 108.35(14)
C17' C4' P' 99.77(14)
C17' C4' C11' 111.53(17)
C6' C5' C4' 119.30(19)
C10' C5' C4' 122.77(19)
C10' C5' C6' 117.85(19)
C7' C6' C5' 121.1(2)
C8' C7' C6' 120.3(2)
C9' C8' C7' 119.4(2)
C8' C9' C10' 120.3(2)
C9' C10' C5' 121.0(2)
C12' C11' C4' 122.6(2)
C12' C11' C16' 117.9(2)
C16' C11' C4' 119.51(19)
C11' C12' C13' 121.0(2)
C14' C13' C12' 120.2(2)
C15' C14' C13' 119.5(2)
C14' C15' C16' 120.5(2)
C15' C16' C11' 120.9(2)
C18' C17' C4' 122.8(2)
C18' C17' C22' 117.6(2)
C22' C17' C4' 119.54(18)
C19' C18' C17' 120.7(2)
C20' C19' C18' 120.6(2)
C19' C20' C21' 119.1(2)
C22' C21' C20' 120.3(2)
C21' C22' C17' 121.6(2)

loop_
_geom_bond_atom_site_label_1
_geom_bond_atom_site_label_2
_geom_bond_distance
P O 1.6719(18)
P C2 1.855(2)
P C4 1.926(2)
O C1 1.486(3)
C1 C2 1.542(4)
C1 C3 1.504(4)
C4 C5 1.527(3)
C4 C11 1.532(3)
C4 C17 1.547(3)
C5 C6 1.403(3)
C5 C10 1.400(3)
C6 C7 1.394(3)
C7 C8 1.382(4)
C8 C9 1.385(3)
C9 C10 1.387(3)
C11 C12 1.403(3)
C11 C16 1.394(3)
C12 C13 1.386(3)
C13 C14 1.382(3)
C14 C15 1.388(4)
C15 C16 1.386(4)
C17 C18 1.395(3)
C17 C22 1.392(3)
C18 C19 1.392(3)
C19 C20 1.388(4)
C20 C21 1.376(3)
C21 C22 1.393(3)
P' O' 1.6799(19)
P' C2' 1.848(2)
P' C4' 1.918(2)
O' C1' 1.487(3)
C1' C2' 1.537(4)
C1' C3' 1.508(4)
C4' C5' 1.527(3)
C4' C11' 1.540(3)
C4' C17' 1.535(3)
C5' C6' 1.396(3)
C5' C10' 1.396(3)
C6' C7' 1.390(3)
C7' C8' 1.387(4)
C8' C9' 1.381(4)
C9' C10' 1.394(3)
C11' C12' 1.392(3)
C11' C16' 1.394(3)
C12' C13' 1.396(3)
C13' C14' 1.380(4)
C14' C15' 1.376(3)
C15' C16' 1.394(3)
C17' C18' 1.395(3)
C17' C22' 1.404(3)
C18' C19' 1.393(3)
C19' C20' 1.389(3)
C20' C21' 1.390(3)
C21' C22' 1.376(3)
